data_2242209
loop_
_publ_author_name
'Elkin, Igor'
'Maris, Thierry'
'Hildgen, Patrice'

_publ_section_title
;
 Synthesis and characterization of
 3-methyl-6-[(propynyloxy)methyl]-1,4-dioxane-2,5-dione
;
_journal_coeditor_code FF2148
_journal_issue 7
_journal_name_full 'Acta Crystallographica Section E'
_journal_page_first 1044
_journal_page_last 1047
_journal_paper_doi 10.1107/S2056989017008581
_journal_volume 73
_journal_year 2017
_chemical_formula_iupac 'C9 H10 O5'
_chemical_formula_moiety 'C9 H10 O5'
_chemical_formula_sum 'C9 H10 O5'
_chemical_formula_weight 198.17
_chemical_name_systematic
;
3-Methyl-6-[(propynyloxy)methyl]-1,4-dioxane-2,5-dione
;
_space_group_crystal_system monoclinic
_space_group_IT_number 14
_space_group_name_Hall '-P 2ybc'
_space_group_name_H-M_alt 'P 1 21/c 1'
_symmetry_space_group_name_Hall '-P 2ybc'
_symmetry_space_group_name_H-M 'P 1 21/c 1'
_atom_sites_solution_hydrogens difmap
_audit_creation_method
;
Olex2 1.2
(compiled 2016.09.09 svn.r3337 for OlexSys, GUI svn.r5227)
;
_cell_angle_alpha 90
_cell_angle_beta 95.804(3)
_cell_angle_gamma 90
_cell_formula_units_Z 4
_cell_length_a 6.9774(5)
_cell_length_b 6.8273(5)
_cell_length_c 19.4895(14)
_cell_measurement_reflns_used 9932
_cell_measurement_temperature 100
_cell_measurement_theta_max 60.790
_cell_measurement_theta_min 3.968
_cell_volume 923.66(12)
_computing_cell_refinement
;
SAINT (Bruker, 2016)
;
_computing_data_collection
;
APEX3 (Bruker, 2016)
;
_computing_data_reduction
;
SAINT (Bruker, 2016)
;
_computing_molecular_graphics
;
OLEX2 (Dolomanov <i>et al.</i>,  2009)
;
_computing_publication_material
;
OLEX2 (Dolomanov <i>et al.</i>,  2009) and Mercury (Macrae <i>et
al.</i>,  2008)
;
_computing_structure_refinement
;
SHELXL2016 (Sheldrick, 2015b)
;
_computing_structure_solution
;
SHELXT (Sheldrick, 2015a)
;
_diffrn_ambient_temperature 100
_diffrn_detector_area_resol_mean 10.24
_diffrn_measured_fraction_theta_full 0.971
_diffrn_measured_fraction_theta_max 0.962
_diffrn_measurement_device 'k-geometry diffractometer'
_diffrn_measurement_device_type 'Bruker Venture Metaljet'
_diffrn_measurement_method '\w and \f scans'
_diffrn_radiation_monochromator 'Helios MX Mirror Optics'
_diffrn_radiation_type GaK\a
_diffrn_radiation_wavelength 1.34139
_diffrn_reflns_av_R_equivalents 0.0726
_diffrn_reflns_limit_h_max 9
_diffrn_reflns_limit_h_min -9
_diffrn_reflns_limit_k_max 8
_diffrn_reflns_limit_k_min -8
_diffrn_reflns_limit_l_max 25
_diffrn_reflns_limit_l_min -25
_diffrn_reflns_number 19524
_diffrn_reflns_theta_full 53.594
_diffrn_reflns_theta_max 60.939
_diffrn_reflns_theta_min 3.967
_exptl_absorpt_coefficient_mu 0.648
_exptl_absorpt_correction_T_max 0.7519
_exptl_absorpt_correction_T_min 0.5701
_exptl_absorpt_correction_type multi-scan
_exptl_absorpt_process_details
;
(SADABS; Krause <i>et al.</i>, 2015)
;
_exptl_crystal_colour 'clear light colourless'
_exptl_crystal_density_diffrn 1.425
_exptl_crystal_description chunk
_exptl_crystal_F_000 416
_exptl_crystal_size_max 0.11
_exptl_crystal_size_mid 0.075
_exptl_crystal_size_min 0.075
_refine_diff_density_max 0.354
_refine_diff_density_min -0.367
_refine_ls_extinction_coef 0.0045(17)
_refine_ls_extinction_expression Fc^*^=kFc[1+0.001xFc^2^\l^3^/sin(2\q)]^-1/4^
_refine_ls_extinction_method
;
SHELXL2016 (Sheldrick, 2015b)
;
_refine_ls_goodness_of_fit_ref 1.046
_refine_ls_hydrogen_treatment refall
_refine_ls_matrix_type full
_refine_ls_number_parameters 168
_refine_ls_number_reflns 2055
_refine_ls_number_restraints 0
_refine_ls_restrained_S_all 1.046
_refine_ls_R_factor_all 0.0773
_refine_ls_R_factor_gt 0.0630
_refine_ls_shift/su_max 0.000
_refine_ls_shift/su_mean 0.000
_refine_ls_structure_factor_coef Fsqd
_refine_ls_weighting_details 'w=1/[\s^2^(Fo^2^)+(0.1166P)^2^+0.2436P] where P=(Fo^2^+2Fc^2^)/3'
_refine_ls_weighting_scheme calc
_refine_ls_wR_factor_gt 0.1680
_refine_ls_wR_factor_ref 0.1831
_reflns_number_gt 1640
_reflns_number_total 2055
_reflns_threshold_expression 'I > 2\s(I)'
_cod_data_source_file ff2148sup1.cif
_cod_data_source_block I
_cod_database_code 2242209
_shelx_space_group_comment
;
The symmetry employed for this shelxl refinement is uniquely defined
by the following loop, which should always be used as a source of
symmetry information in preference to the above space-group names.
They are only intended as comments.
;
_shelx_estimated_absorpt_t_min 0.932
_shelx_estimated_absorpt_t_max 0.953

loop_
_space_group_symop_operation_xyz
'x, y, z'
'-x, y+1/2, -z+1/2'
'-x, -y, -z'
'x, -y-1/2, z-1/2'

loop_
_atom_site_type_symbol
_atom_site_label
_atom_site_fract_x
_atom_site_fract_y
_atom_site_fract_z
_atom_site_U_iso_or_equiv
_atom_site_adp_type
_atom_site_calc_flag
_atom_site_occupancy
O O1 0.8442(2) 0.6986(2) 0.38601(7) 0.0450(4) Uani d 1
O O2 0.8604(2) 0.3277(2) 0.44578(7) 0.0445(4) Uani d 1
O O3 1.0103(2) 0.5925(2) 0.30315(8) 0.0528(5) Uani d 1
O O4 0.7313(2) 0.4446(2) 0.53563(7) 0.0500(4) Uani d 1
O O5 0.5693(2) 0.3519(2) 0.32715(7) 0.0433(4) Uani d 1
C C1 0.8967(3) 0.3454(3) 0.37415(10) 0.0442(5) Uani d 1
H H1 1.029(4) 0.277(3) 0.3718(12) 0.047(6) Uiso d 1
C C2 0.9217(3) 0.5552(3) 0.35135(10) 0.0427(5) Uani d 1
C C3 0.7092(3) 0.6521(3) 0.43558(10) 0.0413(5) Uani d 1
H H3 0.591(3) 0.624(3) 0.4123(11) 0.033(5) Uiso d 1
C C4 0.7669(3) 0.4688(3) 0.47711(10) 0.0412(5) Uani d 1
C C5 0.6982(4) 0.8289(4) 0.48109(12) 0.0490(6) Uani d 1
H H5A 0.817(4) 0.861(4) 0.5017(13) 0.050(6) Uiso d 1
H H5B 0.656(4) 0.940(4) 0.4515(14) 0.059(7) Uiso d 1
H H5C 0.613(4) 0.797(4) 0.5153(16) 0.061(8) Uiso d 1
C C6 0.7425(3) 0.2424(3) 0.32707(12) 0.0452(5) Uani d 1
H H6A 0.725(3) 0.111(4) 0.3442(12) 0.041(6) Uiso d 1
H H6B 0.783(3) 0.234(3) 0.2801(14) 0.047(6) Uiso d 1
C C7 0.4081(3) 0.2573(3) 0.28966(11) 0.0472(5) Uani d 1
H H7A 0.299(3) 0.349(3) 0.2863(11) 0.041(6) Uiso d 1
H H7B 0.440(3) 0.222(3) 0.2426(14) 0.047(6) Uiso d 1
C C8 0.3455(3) 0.0836(3) 0.32598(10) 0.0437(5) Uani d 1
C C9 0.2952(3) -0.0550(3) 0.35607(12) 0.0476(5) Uani d 1
H H9 0.252(4) -0.157(4) 0.3776(15) 0.060(8) Uiso d 1

loop_
_atom_site_aniso_label
_atom_site_aniso_U_11
_atom_site_aniso_U_22
_atom_site_aniso_U_33
_atom_site_aniso_U_12
_atom_site_aniso_U_13
_atom_site_aniso_U_23
O1 0.0527(9) 0.0485(8) 0.0346(8) -0.0021(6) 0.0088(6) 0.0033(6)
O2 0.0478(8) 0.0505(8) 0.0355(8) 0.0025(6) 0.0065(6) 0.0062(6)
O3 0.0586(9) 0.0640(10) 0.0373(8) -0.0117(7) 0.0125(7) -0.0011(7)
O4 0.0548(9) 0.0617(9) 0.0338(8) -0.0022(7) 0.0066(6) 0.0060(6)
O5 0.0446(8) 0.0472(8) 0.0383(8) -0.0030(6) 0.0057(6) -0.0039(6)
C1 0.0453(11) 0.0522(12) 0.0367(11) 0.0023(9) 0.0119(9) 0.0025(8)
C2 0.0436(11) 0.0538(12) 0.0310(10) -0.0062(9) 0.0050(8) 0.0003(8)
C3 0.0411(10) 0.0519(11) 0.0311(9) 0.0003(9) 0.0048(8) 0.0023(8)
C4 0.0392(10) 0.0520(11) 0.0321(10) -0.0041(8) 0.0028(8) 0.0017(8)
C5 0.0534(13) 0.0552(13) 0.0380(11) 0.0041(10) 0.0035(10) -0.0019(9)
C6 0.0521(12) 0.0463(11) 0.0390(11) 0.0015(9) 0.0128(9) -0.0016(8)
C7 0.0511(12) 0.0557(12) 0.0344(10) -0.0038(10) 0.0026(9) -0.0012(9)
C8 0.0445(11) 0.0535(12) 0.0327(10) -0.0027(9) 0.0019(8) -0.0055(8)
C9 0.0503(12) 0.0507(12) 0.0419(11) -0.0062(10) 0.0049(9) -0.0031(9)

loop_
_atom_type_symbol
_atom_type_description
_atom_type_scat_dispersion_real
_atom_type_scat_dispersion_imag
_atom_type_scat_source
C C 0.0140 0.0070 'International Tables Vol C Tables 4.2.6.8 and 6.1.1.4'
H H 0.0000 0.0000 'International Tables Vol C Tables 4.2.6.8 and 6.1.1.4'
O O 0.0390 0.0250 'International Tables Vol C Tables 4.2.6.8 and 6.1.1.4'

loop_
_geom_angle_atom_site_label_1
_geom_angle_atom_site_label_2
_geom_angle_atom_site_label_3
_geom_angle
C2 O1 C3 119.98(16)
C4 O2 C1 121.22(16)
C6 O5 C7 112.74(16)
O2 C1 H1 104.3(14)
O2 C1 C2 113.46(17)
O2 C1 C6 111.23(18)
C2 C1 H1 106.6(13)
C6 C1 H1 110.0(13)
C6 C1 C2 110.91(17)
O1 C2 C1 118.72(18)
O3 C2 O1 120.44(19)
O3 C2 C1 120.83(19)
O1 C3 H3 109.1(13)
O1 C3 C4 112.30(16)
O1 C3 C5 106.96(18)
C4 C3 H3 105.6(13)
C5 C3 H3 111.0(13)
C5 C3 C4 111.88(17)
O2 C4 C3 117.51(17)
O4 C4 O2 119.26(18)
O4 C4 C3 123.22(19)
C3 C5 H5A 110.8(16)
C3 C5 H5B 107.6(15)
C3 C5 H5C 107.4(16)
H5A C5 H5B 106(2)
H5A C5 H5C 110(2)
H5B C5 H5C 115(2)
O5 C6 C1 107.90(17)
O5 C6 H6A 110.3(13)
O5 C6 H6B 111.0(14)
C1 C6 H6A 109.2(13)
C1 C6 H6B 109.7(14)
H6A C6 H6B 108.8(19)
O5 C7 H7A 108.0(13)
O5 C7 H7B 109.8(14)
O5 C7 C8 112.01(17)
H7A C7 H7B 109.8(18)
C8 C7 H7A 106.4(13)
C8 C7 H7B 110.8(13)
C9 C8 C7 179.1(2)
C8 C9 H9 177.3(19)

loop_
_geom_bond_atom_site_label_1
_geom_bond_atom_site_label_2
_geom_bond_distance
O1 C2 1.335(3)
O1 C3 1.451(2)
O2 C1 1.449(3)
O2 C4 1.344(3)
O3 C2 1.203(3)
O4 C4 1.203(3)
O5 C6 1.421(3)
O5 C7 1.432(3)
C1 H1 1.04(2)
C1 C2 1.515(3)
C1 C6 1.515(3)
C3 H3 0.92(2)
C3 C4 1.522(3)
C3 C5 1.505(3)
C5 H5A 0.91(3)
C5 H5B 0.98(3)
C5 H5C 0.96(3)
C6 H6A 0.97(2)
C6 H6B 0.99(3)
C7 H7A 0.98(2)
C7 H7B 1.00(3)
C7 C8 1.470(3)
C8 C9 1.184(3)
C9 H9 0.88(3)

loop_
_geom_hbond_atom_site_label_D
_geom_hbond_atom_site_label_H
_geom_hbond_atom_site_label_A
_geom_hbond_site_symmetry_A
_geom_hbond_distance_DH
_geom_hbond_distance_HA
_geom_hbond_distance_DA
_geom_hbond_angle_DHA
C3 H3 O4 3_666 0.92(2) 2.60(2) 3.247(3) 127.8(16)
C3 H3 O5 . 0.92(2) 2.49(2) 3.033(2) 118.1(16)
C6 H6B O3 2_745 0.99(3) 2.47(2) 3.369(3) 151.0(19)
C7 H7A O3 1_455 0.98(2) 2.66(2) 3.627(3) 169.1(18)
C9 H9 O4 3_656 0.88(3) 2.58(3) 3.412(3) 156(2)

loop_
_geom_torsion_atom_site_label_1
_geom_torsion_atom_site_label_2
_geom_torsion_atom_site_label_3
_geom_torsion_atom_site_label_4
_geom_torsion
O1 C3 C4 O2 -31.7(2)
O1 C3 C4 O4 149.05(19)
O2 C1 C2 O1 -23.6(3)
O2 C1 C2 O3 156.06(19)
O2 C1 C6 O5 70.2(2)
C1 O2 C4 O4 176.43(18)
C1 O2 C4 C3 -2.8(3)
C2 O1 C3 C4 39.0(2)
C2 O1 C3 C5 162.14(17)
C2 C1 C6 O5 -57.0(2)
C3 O1 C2 O3 168.81(18)
C3 O1 C2 C1 -11.5(3)
C4 O2 C1 C2 30.6(3)
C4 O2 C1 C6 -95.2(2)
C5 C3 C4 O2 -152.00(19)
C5 C3 C4 O4 28.8(3)
C6 O5 C7 C8 71.3(2)
C6 C1 C2 O1 102.4(2)
C6 C1 C2 O3 -77.9(2)
C7 O5 C6 C1 -174.10(17)

_cod_database_fobs_code 2242209
